data_7000845
loop_
_publ_author_name
'Abram, Peter D.'
'McKay, David'
'Ellis, David'
'Macgregor, Stuart A.'
'Rosair, Georgina M.'
'Sancho, Rodrigo'
'Welch, Alan J.'

_publ_section_title
;
 Adducts of the supraicosahedral stannacarborane
 1,6-Me2-4,1,6-closo-SnC2B10H10; synthetic, structural and
 computational studies
;
_journal_issue 13
_journal_name_full 'Dalton Transactions'
_journal_page_first 2345
_journal_page_last 2351
_journal_paper_doi 10.1039/b821417d
_journal_year 2009
_chemical_formula_sum 'C17 H28 B10 Cl2 D2 N2 Sn'
_chemical_formula_weight 562.13
_chemical_name_systematic
;

?

;
_space_group_IT_number 14
_symmetry_cell_setting monoclinic
_symmetry_space_group_name_Hall '-P 2ybc'
_symmetry_space_group_name_H-M 'P 1 21/c 1'
_atom_sites_solution_hydrogens geom
_atom_sites_solution_primary direct
_atom_sites_solution_secondary difmap
_audit_creation_method SHELXL-97
_cell_angle_alpha 90.00
_cell_angle_beta 106.260(3)
_cell_angle_gamma 90.00
_cell_formula_units_Z 4
_cell_length_a 10.7196(7)
_cell_length_b 16.3778(11)
_cell_length_c 15.0928(10)
_cell_measurement_reflns_used 9727
_cell_measurement_temperature 100(2)
_cell_measurement_theta_max 37.444
_cell_measurement_theta_min 2.425
_cell_volume 2543.8(3)
_computing_cell_refinement 'APEX2 (Bruker, 2006)'
_computing_data_collection 'APEX2 (Bruker, 2006)'
_computing_data_reduction 'APEX2 (Bruker, 2006)'
_computing_molecular_graphics 'SHELXTL (Bruker, 2003)'
_computing_publication_material 'SHELXTL (Bruker, 2003)'
_computing_structure_refinement 'SHELXL-97 (Sheldrick, 1997)'
_computing_structure_solution 'SHELXS-97 (Sheldrick, 1990)'
_diffrn_ambient_temperature 100(2)
_diffrn_measured_fraction_theta_full 1.000
_diffrn_measured_fraction_theta_max 0.947
_diffrn_radiation_monochromator graphite
_diffrn_radiation_source 'fine-focus sealed tube'
_diffrn_radiation_type MoK\a
_diffrn_radiation_wavelength 0.71073
_diffrn_reflns_av_R_equivalents 0.0467
_diffrn_reflns_av_sigmaI/netI 0.0308
_diffrn_reflns_limit_h_max 18
_diffrn_reflns_limit_h_min -17
_diffrn_reflns_limit_k_max 28
_diffrn_reflns_limit_k_min -27
_diffrn_reflns_limit_l_max 25
_diffrn_reflns_limit_l_min -25
_diffrn_reflns_number 95280
_diffrn_reflns_theta_full 25.00
_diffrn_reflns_theta_max 37.85
_diffrn_reflns_theta_min 1.88
_exptl_absorpt_coefficient_mu 1.224
_exptl_absorpt_correction_T_max 0.812
_exptl_absorpt_correction_T_min 0.697
_exptl_absorpt_correction_type multi-scan
_exptl_absorpt_process_details 'Bruker SADABS'
_exptl_crystal_colour yellow
_exptl_crystal_density_diffrn 1.468
_exptl_crystal_density_method 'not measured'
_exptl_crystal_description block
_exptl_crystal_F_000 1120
_exptl_crystal_size_max 0.27
_exptl_crystal_size_mid 0.22
_exptl_crystal_size_min 0.17
_refine_diff_density_max 3.141
_refine_diff_density_min -3.045
_refine_diff_density_rms 0.201
_refine_ls_extinction_method none
_refine_ls_goodness_of_fit_ref 0.959
_refine_ls_hydrogen_treatment mixed
_refine_ls_matrix_type full
_refine_ls_number_parameters 333
_refine_ls_number_reflns 13000
_refine_ls_number_restraints 0
_refine_ls_restrained_S_all 0.959
_refine_ls_R_factor_all 0.0428
_refine_ls_R_factor_gt 0.0329
_refine_ls_shift/su_max 0.003
_refine_ls_shift/su_mean 0.000
_refine_ls_structure_factor_coef Fsqd
_refine_ls_weighting_details 'calc w=1/[\s^2^(Fo^2^)+(0.1000P)^2^+0.3273P] where P=(Fo^2^+2Fc^2^)/3'
_refine_ls_weighting_scheme calc
_refine_ls_wR_factor_gt 0.1137
_refine_ls_wR_factor_ref 0.1260
_reflns_number_gt 10989
_reflns_number_total 13000
_reflns_threshold_expression >2sigma(I)
_cod_data_source_file b821417d.txt
_cod_data_source_block x3
_cod_depositor_comments
;
The following automatic conversions were performed:
'_symmetry_cell_setting' value 'Monoclinic' changed to 'monoclinic'
according to '/home/saulius/struct/CIF-dictionaries/cif_core.dic'
dictionary named 'cif_core.dic' version 2.4.1 from 2010-06-29.

Automatic conversion script
Id: cif_fix_enum 1527 2010-12-29 10:47:43Z saulius 
;
_cod_original_sg_symbol_H-M P2(1)/c
_cod_database_code 7000845

loop_
_symmetry_equiv_pos_as_xyz
'x, y, z'
'-x, y+1/2, -z+1/2'
'-x, -y, -z'
'x, -y-1/2, z-1/2'

loop_
_atom_site_label
_atom_site_type_symbol
_atom_site_fract_x
_atom_site_fract_y
_atom_site_fract_z
_atom_site_U_iso_or_equiv
_atom_site_adp_type
_atom_site_occupancy
_atom_site_symmetry_multiplicity
_atom_site_calc_flag
_atom_site_refinement_flags
_atom_site_disorder_assembly
_atom_site_disorder_group
Sn4 Sn 0.672302(8) 0.543927(5) 0.101254(6) 0.01134(4) Uani 1 1 d . . .
C1 C 0.59658(14) 0.42477(9) 0.20375(10) 0.0142(2) Uani 1 1 d . . .
B2 B 0.56987(17) 0.49346(11) 0.26348(12) 0.0159(3) Uani 1 1 d . . .
H2 H 0.468(2) 0.5081(16) 0.2680(18) 0.027(6) Uiso 1 1 d . . .
B3 B 0.73311(16) 0.40188(10) 0.19723(11) 0.0147(3) Uani 1 1 d . . .
H3 H 0.835(2) 0.6336(16) 0.2555(17) 0.024(6) Uiso 1 1 d . . .
B5 B 0.69757(17) 0.39753(10) 0.31495(12) 0.0164(3) Uani 1 1 d . . .
H5 H 0.844(2) 0.5996(14) 0.4375(17) 0.016(5) Uiso 1 1 d . . .
C6 C 0.67243(14) 0.56859(9) 0.30614(10) 0.0147(2) Uani 1 1 d . . .
B7 B 0.85289(16) 0.48547(11) 0.21708(12) 0.0154(3) Uani 1 1 d . . .
H7 H 0.920(3) 0.4852(17) 0.1740(19) 0.029(7) Uiso 1 1 d . . .
B8 B 0.86495(17) 0.40701(11) 0.29829(12) 0.0176(3) Uani 1 1 d . . .
H8 H 1.031(3) 0.523(2) 0.367(2) 0.037(8) Uiso 1 1 d . . .
B9 B 0.68159(18) 0.49232(11) 0.38188(12) 0.0170(3) Uani 1 1 d . . .
H9 H 0.636(3) 0.4954(18) 0.433(2) 0.030(7) Uiso 1 1 d . . .
B10 B 0.80248(16) 0.57487(10) 0.26741(11) 0.0149(3) Uani 1 1 d . . .
H10 H 0.740(2) 0.3477(16) 0.1516(17) 0.026(6) Uiso 1 1 d . . .
B11 B 0.83318(18) 0.44686(13) 0.39731(12) 0.0181(3) Uani 1 1 d . . .
H11 H 0.875(2) 0.4177(15) 0.4623(16) 0.018(5) Uiso 1 1 d . . .
B12 B 0.81396(19) 0.55490(12) 0.38693(13) 0.0176(3) Uani 1 1 d . . .
H12 H 0.669(2) 0.3415(17) 0.3419(17) 0.024(6) Uiso 1 1 d . . .
B13 B 0.92207(17) 0.50586(12) 0.33484(13) 0.0182(3) Uani 1 1 d . . .
H13 H 0.938(2) 0.3550(14) 0.3084(15) 0.013(5) Uiso 1 1 d . . .
C11 C 0.48529(16) 0.36801(10) 0.15805(12) 0.0208(3) Uani 1 1 d . . .
H11A H 0.4464 0.3854 0.0941 0.031 Uiso 1 1 calc R . .
H11B H 0.4195 0.3699 0.1918 0.031 Uiso 1 1 calc R . .
H11C H 0.5181 0.3121 0.1587 0.031 Uiso 1 1 calc R . .
C61 C 0.60220(18) 0.64776(11) 0.31665(13) 0.0230(3) Uani 1 1 d . . .
H61A H 0.5367 0.6364 0.3491 0.035 Uiso 1 1 calc R . .
H61B H 0.5597 0.6702 0.2555 0.035 Uiso 1 1 calc R . .
H61C H 0.6652 0.6873 0.3521 0.035 Uiso 1 1 calc R . .
N41 N 0.82594(12) 0.61558(7) 0.04259(9) 0.0132(2) Uani 1 1 d . . .
N42 N 0.73363(13) 0.46722(8) -0.01223(9) 0.0129(2) Uani 1 1 d . . .
C40 C 0.87011(15) 0.68987(9) 0.07345(10) 0.0150(2) Uani 1 1 d . . .
H40 H 0.8491 0.7108 0.1262 0.018 Uiso 1 1 calc R . .
C41 C 0.94471(15) 0.73752(9) 0.03230(11) 0.0157(2) Uani 1 1 d . . .
H41 H 0.9737 0.7899 0.0564 0.019 Uiso 1 1 calc R . .
C42 C 0.97681(14) 0.70757(9) -0.04510(10) 0.0140(2) Uani 1 1 d . . .
C43 C 0.93182(14) 0.63002(9) -0.07628(10) 0.0135(2) Uani 1 1 d . . .
H43 H 0.9526 0.6074 -0.1284 0.016 Uiso 1 1 calc R . .
C44 C 0.85675(13) 0.58552(8) -0.03170(10) 0.0119(2) Uani 1 1 d . . .
C45 C 0.80489(13) 0.50321(9) -0.06255(10) 0.0123(2) Uani 1 1 d . . .
C46 C 0.82645(15) 0.46466(9) -0.13914(11) 0.0148(2) Uani 1 1 d . . .
H46 H 0.8751 0.4916 -0.1743 0.018 Uiso 1 1 calc R . .
C47 C 0.77718(15) 0.38694(9) -0.16455(11) 0.0156(2) Uani 1 1 d . . .
C48 C 0.70495(15) 0.35050(9) -0.11159(11) 0.0165(2) Uani 1 1 d . . .
H48 H 0.6700 0.2973 -0.1263 0.020 Uiso 1 1 calc R . .
C49 C 0.68464(14) 0.39262(9) -0.03744(10) 0.0148(2) Uani 1 1 d . . .
H49 H 0.6336 0.3676 -0.0027 0.018 Uiso 1 1 calc R . .
C50 C 1.05589(16) 0.75729(9) -0.09281(12) 0.0189(3) Uani 1 1 d . . .
H50A H 1.1396 0.7708 -0.0490 0.028 Uiso 1 1 calc R . .
H50B H 1.0092 0.8077 -0.1165 0.028 Uiso 1 1 calc R . .
H50C H 1.0706 0.7259 -0.1442 0.028 Uiso 1 1 calc R . .
C51 C 0.79940(19) 0.34489(11) -0.24715(12) 0.0240(3) Uani 1 1 d . . .
H51A H 0.8789 0.3661 -0.2587 0.036 Uiso 1 1 calc R . .
H51B H 0.7253 0.3551 -0.3012 0.036 Uiso 1 1 calc R . .
H51C H 0.8085 0.2860 -0.2355 0.036 Uiso 1 1 calc R . .
C53 C 0.6205(3) 0.87105(13) 0.09124(16) 0.0364(5) Uani 1 1 d . . .
H53A H 0.6403 0.8997 0.0390 0.044 Uiso 1 1 calc R . .
H53B H 0.5550 0.9037 0.1106 0.044 Uiso 1 1 calc R . .
Cl1 Cl 0.55525(6) 0.77422(4) 0.05429(5) 0.04244(14) Uani 1 1 d . . .
Cl2 Cl 0.76073(7) 0.86439(6) 0.18230(8) 0.0825(4) Uani 1 1 d . . .

loop_
_atom_site_aniso_label
_atom_site_aniso_U_11
_atom_site_aniso_U_22
_atom_site_aniso_U_33
_atom_site_aniso_U_23
_atom_site_aniso_U_13
_atom_site_aniso_U_12
Sn4 0.01133(5) 0.01101(6) 0.01247(6) 0.00064(3) 0.00461(4) 0.00092(2)
C1 0.0152(5) 0.0124(6) 0.0141(6) 0.0013(4) 0.0029(4) -0.0022(4)
B2 0.0157(6) 0.0176(7) 0.0160(7) 0.0004(5) 0.0069(5) -0.0004(5)
B3 0.0175(6) 0.0128(6) 0.0137(6) -0.0002(5) 0.0043(5) 0.0011(5)
B5 0.0210(7) 0.0127(6) 0.0153(7) 0.0009(5) 0.0046(5) -0.0011(5)
C6 0.0173(6) 0.0128(6) 0.0148(6) -0.0002(4) 0.0060(5) 0.0013(4)
B7 0.0131(6) 0.0169(7) 0.0170(7) 0.0007(5) 0.0055(5) 0.0008(5)
B8 0.0175(7) 0.0171(7) 0.0168(7) 0.0023(6) 0.0023(5) 0.0053(5)
B9 0.0219(7) 0.0171(7) 0.0131(6) 0.0003(5) 0.0069(6) -0.0001(6)
B10 0.0153(6) 0.0146(7) 0.0143(6) -0.0004(5) 0.0034(5) -0.0013(5)
B11 0.0219(9) 0.0173(8) 0.0138(8) 0.0012(5) 0.0029(7) 0.0010(5)
B12 0.0211(8) 0.0162(7) 0.0144(7) -0.0012(5) 0.0034(6) -0.0010(6)
B13 0.0147(6) 0.0203(8) 0.0177(7) -0.0003(6) 0.0013(5) 0.0000(5)
C11 0.0200(7) 0.0185(7) 0.0226(7) -0.0003(6) 0.0039(5) -0.0061(5)
C61 0.0282(8) 0.0186(7) 0.0240(7) -0.0022(6) 0.0101(6) 0.0058(6)
N41 0.0152(5) 0.0118(5) 0.0142(5) -0.0011(4) 0.0064(4) -0.0010(4)
N42 0.0133(5) 0.0122(5) 0.0141(5) -0.0005(4) 0.0054(4) -0.0008(4)
C40 0.0201(6) 0.0126(5) 0.0134(6) -0.0008(4) 0.0068(5) -0.0026(5)
C41 0.0193(6) 0.0119(5) 0.0172(6) -0.0005(4) 0.0073(5) -0.0020(4)
C42 0.0143(5) 0.0119(5) 0.0168(6) 0.0005(4) 0.0062(4) -0.0004(4)
C43 0.0149(5) 0.0129(5) 0.0148(6) -0.0006(4) 0.0076(4) -0.0003(4)
C44 0.0111(5) 0.0107(5) 0.0145(5) -0.0006(4) 0.0048(4) 0.0004(4)
C45 0.0118(5) 0.0120(5) 0.0139(5) -0.0002(4) 0.0047(4) 0.0002(4)
C46 0.0147(6) 0.0144(6) 0.0167(6) -0.0021(4) 0.0065(5) -0.0006(4)
C47 0.0165(6) 0.0145(6) 0.0164(6) -0.0033(5) 0.0056(5) 0.0009(4)
C48 0.0188(6) 0.0126(6) 0.0185(6) -0.0041(5) 0.0061(5) -0.0020(5)
C49 0.0158(6) 0.0126(5) 0.0168(6) -0.0007(4) 0.0058(5) -0.0015(4)
C50 0.0228(7) 0.0133(6) 0.0253(7) 0.0025(5) 0.0145(6) -0.0004(5)
C51 0.0316(8) 0.0217(7) 0.0226(7) -0.0102(6) 0.0142(6) -0.0039(6)
C53 0.0515(14) 0.0236(9) 0.0320(10) 0.0017(8) 0.0083(9) 0.0013(9)
Cl1 0.0324(2) 0.0416(3) 0.0563(4) -0.0197(3) 0.0172(2) -0.0123(2)
Cl2 0.0318(3) 0.0866(6) 0.1113(7) -0.0761(6) -0.0094(4) 0.0142(3)

loop_
_atom_type_symbol
_atom_type_description
_atom_type_scat_dispersion_real
_atom_type_scat_dispersion_imag
_atom_type_scat_source
C C 0.0033 0.0016 'International Tables Vol C Tables 4.2.6.8 and 6.1.1.4'
H H 0.0000 0.0000 'International Tables Vol C Tables 4.2.6.8 and 6.1.1.4'
B B 0.0013 0.0007 'International Tables Vol C Tables 4.2.6.8 and 6.1.1.4'
N N 0.0061 0.0033 'International Tables Vol C Tables 4.2.6.8 and 6.1.1.4'
Sn Sn -0.6537 1.4246 'International Tables Vol C Tables 4.2.6.8 and 6.1.1.4'
Cl Cl 0.1484 0.1585 'International Tables Vol C Tables 4.2.6.8 and 6.1.1.4'

loop_
_geom_angle_atom_site_label_1
_geom_angle_atom_site_label_2
_geom_angle_atom_site_label_3
_geom_angle
_geom_angle_site_symmetry_1
_geom_angle_site_symmetry_3
_geom_angle_publ_flag
N42 Sn4 N41 68.35(4) . . ?
N42 Sn4 B7 89.12(5) . . ?
N41 Sn4 B7 88.10(5) . . ?
N42 Sn4 B10 129.11(5) . . ?
N41 Sn4 B10 91.30(5) . . ?
B7 Sn4 B10 42.37(6) . . ?
N42 Sn4 B3 81.80(5) . . ?
N41 Sn4 B3 122.05(5) . . ?
B7 Sn4 B3 41.53(5) . . ?
B10 Sn4 B3 70.35(5) . . ?
N42 Sn4 C1 102.50(4) . . ?
N41 Sn4 C1 154.30(4) . . ?
B7 Sn4 C1 67.31(5) . . ?
B10 Sn4 C1 75.81(5) . . ?
B3 Sn4 C1 32.70(5) . . ?
N42 Sn4 B2 132.14(5) . . ?
N41 Sn4 B2 150.27(5) . . ?
B7 Sn4 B2 73.05(5) . . ?
B10 Sn4 B2 59.26(5) . . ?
B3 Sn4 B2 55.26(5) . . ?
C1 Sn4 B2 29.65(5) . . ?
N42 Sn4 C6 149.93(4) . . ?
N41 Sn4 C6 119.72(4) . . ?
B7 Sn4 C6 63.61(5) . . ?
B10 Sn4 C6 32.09(5) . . ?
B3 Sn4 C6 69.47(4) . . ?
C1 Sn4 C6 56.79(4) . . ?
B2 Sn4 C6 31.05(4) . . ?
C11 C1 B2 117.97(13) . . ?
C11 C1 B3 117.51(13) . . ?
B2 C1 B3 123.98(13) . . ?
C11 C1 B5 117.91(12) . . ?
B2 C1 B5 77.99(11) . . ?
B3 C1 B5 70.21(10) . . ?
C11 C1 Sn4 119.82(10) . . ?
B2 C1 Sn4 86.71(9) . . ?
B3 C1 Sn4 72.63(8) . . ?
B5 C1 Sn4 120.71(9) . . ?
C1 B2 C6 124.51(13) . . ?
C1 B2 B9 112.77(13) . . ?
C6 B2 B9 56.81(9) . . ?
C1 B2 B5 56.61(9) . . ?
C6 B2 B5 96.89(11) . . ?
B9 B2 B5 56.87(9) . . ?
C1 B2 Sn4 63.64(8) . . ?
C6 B2 Sn4 76.28(8) . . ?
B9 B2 Sn4 119.62(9) . . ?
B5 B2 Sn4 98.98(8) . . ?
C1 B2 H2 122.4(14) . . ?
C6 B2 H2 111.3(14) . . ?
B9 B2 H2 108.4(13) . . ?
B5 B2 H2 132.6(13) . . ?
Sn4 B2 H2 123.7(13) . . ?
C1 B3 B8 118.53(13) . . ?
C1 B3 B7 116.10(12) . . ?
B8 B3 B7 58.14(10) . . ?
C1 B3 B5 60.77(10) . . ?
B8 B3 B5 61.38(10) . . ?
B7 B3 B5 100.77(11) . . ?
C1 B3 Sn4 74.68(8) . . ?
B8 B3 Sn4 115.67(10) . . ?
B7 B3 Sn4 60.25(7) . . ?
B5 B3 Sn4 116.38(9) . . ?
C1 B3 H10 116.8(12) . . ?
B8 B3 H10 112.8(13) . . ?
B7 B3 H10 121.2(13) . . ?
B5 B3 H10 126.4(13) . . ?
Sn4 B3 H10 113.0(13) . . ?
C1 B5 B11 133.83(12) . . ?
C1 B5 B9 100.14(11) . . ?
B11 B5 B9 56.12(10) . . ?
C1 B5 B8 101.75(11) . . ?
B11 B5 B8 56.35(10) . . ?
B9 B5 B8 103.65(11) . . ?
C1 B5 B3 49.02(8) . . ?
B11 B5 B3 106.78(12) . . ?
B9 B5 B3 122.44(11) . . ?
B8 B5 B3 55.32(9) . . ?
C1 B5 B2 45.39(8) . . ?
B11 B5 B2 103.64(11) . . ?
B9 B5 B2 55.31(9) . . ?
B8 B5 B2 115.97(11) . . ?
B3 B5 B2 84.66(9) . . ?
C1 B5 H12 113.8(13) . . ?
B11 B5 H12 112.3(13) . . ?
B9 B5 H12 114.7(14) . . ?
B8 B5 H12 120.2(14) . . ?
B3 B5 H12 122.0(14) . . ?
B2 B5 H12 123.4(13) . . ?
C61 C6 B2 112.20(13) . . ?
C61 C6 B10 118.06(13) . . ?
B2 C6 B10 116.18(12) . . ?
C61 C6 B12 114.20(13) . . ?
B2 C6 B12 123.46(13) . . ?
B10 C6 B12 65.50(10) . . ?
C61 C6 B9 119.81(13) . . ?
B2 C6 B9 67.50(10) . . ?
B10 C6 B9 113.06(12) . . ?
B12 C6 B9 62.34(10) . . ?
C61 C6 Sn4 110.43(10) . . ?
B2 C6 Sn4 72.67(8) . . ?
B10 C6 Sn4 54.95(7) . . ?
B12 C6 Sn4 116.97(9) . . ?
B9 C6 Sn4 124.27(9) . . ?
B8 B7 B13 60.31(10) . . ?
B8 B7 B10 105.83(12) . . ?
B13 B7 B10 60.65(10) . . ?
B8 B7 B3 58.77(10) . . ?
B13 B7 B3 112.54(12) . . ?
B10 B7 B3 113.25(11) . . ?
B8 B7 Sn4 133.11(10) . . ?
B13 B7 Sn4 133.12(11) . . ?
B10 B7 Sn4 73.05(8) . . ?
B3 B7 Sn4 78.22(8) . . ?
B8 B7 H7 118.7(15) . . ?
B13 B7 H7 116.2(14) . . ?
B10 B7 H7 125.3(15) . . ?
B3 B7 H7 116.2(14) . . ?
Sn4 B7 H7 95.5(14) . . ?
B11 B8 B7 109.24(13) . . ?
B11 B8 B13 61.57(11) . . ?
B7 B8 B13 59.85(10) . . ?
B11 B8 B3 117.07(12) . . ?
B7 B8 B3 63.09(10) . . ?
B13 B8 B3 115.93(13) . . ?
B11 B8 B5 59.80(10) . . ?
B7 B8 B5 105.45(11) . . ?
B13 B8 B5 107.08(12) . . ?
B3 B8 B5 63.29(10) . . ?
B11 B8 H13 117.2(11) . . ?
B7 B8 H13 123.6(11) . . ?
B13 B8 H13 118.6(11) . . ?
B3 B8 H13 115.8(11) . . ?
B5 B8 H13 124.5(11) . . ?
C6 B9 B12 58.74(10) . . ?
C6 B9 B11 106.48(12) . . ?
B12 B9 B11 61.70(11) . . ?
C6 B9 B2 55.69(9) . . ?
B12 B9 B2 109.66(12) . . ?
B11 B9 B2 117.39(12) . . ?
C6 B9 B5 104.16(11) . . ?
B12 B9 B5 108.30(12) . . ?
B11 B9 B5 59.92(10) . . ?
B2 B9 B5 67.83(10) . . ?
C6 B9 H9 121.8(16) . . ?
B12 B9 H9 119.8(16) . . ?
B11 B9 H9 123.1(16) . . ?
B2 B9 H9 114.1(16) . . ?
B5 B9 H9 125.3(17) . . ?
C6 B10 B13 107.35(12) . . ?
C6 B10 B7 118.64(12) . . ?
B13 B10 B7 58.43(10) . . ?
C6 B10 B12 57.66(10) . . ?
B13 B10 B12 58.74(10) . . ?
B7 B10 B12 109.27(12) . . ?
C6 B10 Sn4 92.96(9) . . ?
B13 B10 Sn4 122.55(10) . . ?
B7 B10 Sn4 64.58(7) . . ?
B12 B10 Sn4 144.20(10) . . ?
C6 B10 H3 117.9(13) . . ?
B13 B10 H3 116.9(14) . . ?
B7 B10 H3 121.0(13) . . ?
B12 B10 H3 113.8(14) . . ?
Sn4 B10 H3 97.4(13) . . ?
B9 B11 B8 116.26(12) . . ?
B9 B11 B12 58.93(11) . . ?
B8 B11 B12 109.90(13) . . ?
B9 B11 B13 108.15(13) . . ?
B8 B11 B13 59.60(10) . . ?
B12 B11 B13 59.06(11) . . ?
B9 B11 B5 63.96(10) . . ?
B8 B11 B5 63.85(10) . . ?
B12 B11 B5 109.31(13) . . ?
B13 B11 B5 108.67(12) . . ?
B9 B11 H11 116.8(12) . . ?
B8 B11 H11 118.9(13) . . ?
B12 B11 H11 122.1(13) . . ?
B13 B11 H11 124.8(13) . . ?
B5 B11 H11 118.7(13) . . ?
C6 B12 B9 58.92(10) . . ?
C6 B12 B13 108.10(13) . . ?
B9 B12 B13 110.04(13) . . ?
C6 B12 B11 104.82(13) . . ?
B9 B12 B11 59.37(10) . . ?
B13 B12 B11 60.90(11) . . ?
C6 B12 B10 56.84(10) . . ?
B9 B12 B10 103.73(12) . . ?
B13 B12 B10 60.43(10) . . ?
B11 B12 B10 103.99(12) . . ?
C6 B12 H5 118.0(13) . . ?
B9 B12 H5 121.8(13) . . ?
B13 B12 H5 122.8(12) . . ?
B11 B12 H5 129.0(13) . . ?
B10 B12 H5 121.8(13) . . ?
B7 B13 B8 59.84(10) . . ?
B7 B13 B12 113.17(13) . . ?
B8 B13 B12 110.07(13) . . ?
B7 B13 B10 60.92(10) . . ?
B8 B13 B10 105.67(12) . . ?
B12 B13 B10 60.83(10) . . ?
B7 B13 B11 107.04(12) . . ?
B8 B13 B11 58.82(10) . . ?
B12 B13 B11 60.04(11) . . ?
B10 B13 B11 103.66(12) . . ?
B7 B13 H8 124.0(16) . . ?
B8 B13 H8 125.0(16) . . ?
B12 B13 H8 114.0(16) . . ?
B10 B13 H8 123.7(16) . . ?
B11 B13 H8 121.8(16) . . ?
C1 C11 H11A 109.5 . . ?
C1 C11 H11B 109.5 . . ?
H11A C11 H11B 109.5 . . ?
C1 C11 H11C 109.5 . . ?
H11A C11 H11C 109.5 . . ?
H11B C11 H11C 109.5 . . ?
C6 C61 H61A 109.5 . . ?
C6 C61 H61B 109.5 . . ?
H61A C61 H61B 109.5 . . ?
C6 C61 H61C 109.5 . . ?
H61A C61 H61C 109.5 . . ?
H61B C61 H61C 109.5 . . ?
C40 N41 C44 118.40(12) . . ?
C40 N41 Sn4 122.06(9) . . ?
C44 N41 Sn4 118.99(9) . . ?
C49 N42 C45 118.34(13) . . ?
C49 N42 Sn4 121.59(10) . . ?
C45 N42 Sn4 119.39(9) . . ?
N41 C40 C41 123.25(13) . . ?
N41 C40 H40 118.4 . . ?
C41 C40 H40 118.4 . . ?
C40 C41 C42 119.12(13) . . ?
C40 C41 H41 120.4 . . ?
C42 C41 H41 120.4 . . ?
C43 C42 C41 117.39(13) . . ?
C43 C42 C50 121.50(13) . . ?
C41 C42 C50 121.11(13) . . ?
C44 C43 C42 120.45(13) . . ?
C44 C43 H43 119.8 . . ?
C42 C43 H43 119.8 . . ?
N41 C44 C43 121.39(13) . . ?
N41 C44 C45 115.84(12) . . ?
C43 C44 C45 122.77(12) . . ?
N42 C45 C46 121.29(13) . . ?
N42 C45 C44 116.14(12) . . ?
C46 C45 C44 122.57(12) . . ?
C47 C46 C45 120.38(14) . . ?
C47 C46 H46 119.8 . . ?
C45 C46 H46 119.8 . . ?
C46 C47 C48 117.59(13) . . ?
C46 C47 C51 120.86(14) . . ?
C48 C47 C51 121.54(14) . . ?
C49 C48 C47 119.30(14) . . ?
C49 C48 H48 120.4 . . ?
C47 C48 H48 120.4 . . ?
N42 C49 C48 123.09(13) . . ?
N42 C49 H49 118.5 . . ?
C48 C49 H49 118.5 . . ?
C42 C50 H50A 109.5 . . ?
C42 C50 H50B 109.5 . . ?
H50A C50 H50B 109.5 . . ?
C42 C50 H50C 109.5 . . ?
H50A C50 H50C 109.5 . . ?
H50B C50 H50C 109.5 . . ?
C47 C51 H51A 109.5 . . ?
C47 C51 H51B 109.5 . . ?
H51A C51 H51B 109.5 . . ?
C47 C51 H51C 109.5 . . ?
H51A C51 H51C 109.5 . . ?
H51B C51 H51C 109.5 . . ?
Cl2 C53 Cl1 111.97(13) . . ?
Cl2 C53 H53A 109.2 . . ?
Cl1 C53 H53A 109.2 . . ?
Cl2 C53 H53B 109.2 . . ?
Cl1 C53 H53B 109.2 . . ?
H53A C53 H53B 107.9 . . ?

loop_
_geom_bond_atom_site_label_1
_geom_bond_atom_site_label_2
_geom_bond_distance
_geom_bond_site_symmetry_2
_geom_bond_publ_flag
Sn4 N42 2.3611(13) . ?
Sn4 N41 2.3854(12) . ?
Sn4 B7 2.4135(17) . ?
Sn4 B10 2.5561(17) . ?
Sn4 B3 2.7215(17) . ?
Sn4 C1 2.7502(14) . ?
Sn4 B2 3.0642(17) . ?
Sn4 C6 3.1182(15) . ?
C1 C11 1.517(2) . ?
C1 B2 1.518(2) . ?
C1 B3 1.540(2) . ?
C1 B5 1.780(2) . ?
B2 C6 1.655(2) . ?
B2 B9 1.852(2) . ?
B2 B5 2.086(3) . ?
B2 H2 1.14(3) . ?
B3 B8 1.767(2) . ?
B3 B7 1.843(2) . ?
B3 B5 1.920(2) . ?
B3 H10 1.14(3) . ?
B5 B11 1.816(3) . ?
B5 B9 1.886(2) . ?
B5 B8 1.887(3) . ?
B5 H12 1.08(3) . ?
C6 C61 1.530(2) . ?
C6 B10 1.659(2) . ?
C6 B12 1.674(3) . ?
C6 B9 1.677(2) . ?
B7 B8 1.755(2) . ?
B7 B13 1.756(3) . ?
B7 B10 1.801(2) . ?
B7 H7 1.09(3) . ?
B8 B11 1.749(3) . ?
B8 B13 1.764(3) . ?
B8 H13 1.14(2) . ?
B9 B12 1.735(3) . ?
B9 B11 1.743(3) . ?
B9 H9 1.02(3) . ?
B10 B13 1.796(2) . ?
B10 B12 1.803(3) . ?
B10 H3 1.06(3) . ?
B11 B12 1.783(3) . ?
B11 B13 1.798(3) . ?
B11 H11 1.07(2) . ?
B12 B13 1.765(3) . ?
B12 H5 1.04(2) . ?
B13 H8 1.17(3) . ?
C11 H11A 0.9800 . ?
C11 H11B 0.9800 . ?
C11 H11C 0.9800 . ?
C61 H61A 0.9800 . ?
C61 H61B 0.9800 . ?
C61 H61C 0.9800 . ?
N41 C40 1.3410(19) . ?
N41 C44 1.3475(18) . ?
N42 C49 1.3420(19) . ?
N42 C45 1.3538(19) . ?
C40 C41 1.383(2) . ?
C40 H40 0.9500 . ?
C41 C42 1.396(2) . ?
C41 H41 0.9500 . ?
C42 C43 1.393(2) . ?
C42 C50 1.497(2) . ?
C43 C44 1.3910(19) . ?
C43 H43 0.9500 . ?
C44 C45 1.483(2) . ?
C45 C46 1.392(2) . ?
C46 C47 1.390(2) . ?
C46 H46 0.9500 . ?
C47 C48 1.393(2) . ?
C47 C51 1.500(2) . ?
C48 C49 1.383(2) . ?
C48 H48 0.9500 . ?
C49 H49 0.9500 . ?
C50 H50A 0.9800 . ?
C50 H50B 0.9800 . ?
C50 H50C 0.9800 . ?
C51 H51A 0.9800 . ?
C51 H51B 0.9800 . ?
C51 H51C 0.9800 . ?
C53 Cl2 1.733(3) . ?
C53 Cl1 1.760(2) . ?
C53 H53A 0.9900 . ?
C53 H53B 0.9900 . ?
